data_7717687
loop_
_publ_author_name
'Makhaneva, Anastasiya Yu'
'Zakharova, Elena Yu'
'Nesterenko, Sergey N.'
'Kazakov, Sergey M.'
'Lyssenko, Konstantin'
'Bogach, Alexey'
'Azarevich, Andrey'
'Kuznetsov, Alexey N.'

_publ_section_title
;
 Eu2Pt3Pb5 and SrPt2Pb4 --- lead-based intermetallics with
 Y2Rh3Sn5&#x00A0;/&#x00A0;NdRh2Sn4-type polyanionic platinum-lead 3D
 frameworks
;
_journal_name_full 'Dalton Transactions'
_journal_paper_doi 10.1039/D4DT03293D
_journal_year 2025
_chemical_formula_moiety 'Eu2 Pb5 Pt3'
_chemical_formula_sum 'Eu2 Pb5 Pt3'
_chemical_formula_weight 1925.14
_space_group_crystal_system orthorhombic
_space_group_IT_number 36
_space_group_name_Hall 'C 2c -2'
_space_group_name_H-M_alt 'C m c 21'
_audit_creation_method SHELXL-2018/3
_audit_update_record
;
2024-09-21 deposited with the CCDC.	2024-12-17 downloaded from the CCDC.
;
_cell_angle_alpha 90
_cell_angle_beta 90
_cell_angle_gamma 90
_cell_formula_units_Z 4
_cell_length_a 4.6146(2)
_cell_length_b 27.3082(12)
_cell_length_c 7.5147(3)
_cell_measurement_reflns_used 4.32
_cell_measurement_temperature 100(2)
_cell_measurement_theta_max 30.2
_cell_measurement_theta_min 2.8
_cell_volume 946.98(7)
_computing_structure_refinement 'SHELXL-2018/3 (Sheldrick, 2018)'
_diffrn_ambient_temperature 100(2)
_diffrn_detector_area_resol_mean 7.31
_diffrn_measured_fraction_theta_full 0.996
_diffrn_measured_fraction_theta_max 0.996
_diffrn_measurement_device_type 'Bruker D8 Quest with Photon III detector'
_diffrn_measurement_method '\f and \w shutterless scans'
_diffrn_radiation_type MoK\a
_diffrn_radiation_wavelength 0.71073
_diffrn_reflns_av_R_equivalents 0.0760
_diffrn_reflns_av_unetI/netI 0.0578
_diffrn_reflns_Laue_measured_fraction_full 0.996
_diffrn_reflns_Laue_measured_fraction_max 0.996
_diffrn_reflns_limit_h_max 5
_diffrn_reflns_limit_h_min -5
_diffrn_reflns_limit_k_max 33
_diffrn_reflns_limit_k_min -33
_diffrn_reflns_limit_l_max 9
_diffrn_reflns_limit_l_min -9
_diffrn_reflns_number 4815
_diffrn_reflns_point_group_measured_fraction_full 0.997
_diffrn_reflns_point_group_measured_fraction_max 0.997
_diffrn_reflns_theta_full 25.242
_diffrn_reflns_theta_max 25.986
_diffrn_reflns_theta_min 1.491
_diffrn_source 'micro-focus sealed X-ray tube'
_exptl_absorpt_coefficient_mu 145.600
_exptl_absorpt_correction_T_max 0.0280
_exptl_absorpt_correction_T_min 0.0032
_exptl_absorpt_correction_type multi-scan
_exptl_absorpt_process_details
;
 SADABS 2016/2: Krause, L., Herbst-Irmer, R., Sheldrick G.M. & Stalke D.,
 J. Appl. Cryst. 48 (2015) 3-10
;
_exptl_crystal_colour black
_exptl_crystal_density_diffrn 13.503
_exptl_crystal_description block
_exptl_crystal_F_000 3080
_exptl_crystal_size_max 0.31
_exptl_crystal_size_mid 0.21
_exptl_crystal_size_min 0.11
_refine_diff_density_max 2.967
_refine_diff_density_min -3.762
_refine_diff_density_rms 0.873
_refine_ls_abs_structure_details
;
 Refined as an inversion twin.
;
_refine_ls_abs_structure_Flack 0.16(3)
_refine_ls_extinction_coef 0.00066(5)
_refine_ls_extinction_expression Fc^*^=kFc[1+0.001xFc^2^\l^3^/sin(2\q)]^-1/4^
_refine_ls_extinction_method 'SHELXL-2018/3 (Sheldrick 2018)'
_refine_ls_goodness_of_fit_ref 1.059
_refine_ls_hydrogen_treatment undef
_refine_ls_matrix_type full
_refine_ls_number_parameters 63
_refine_ls_number_reflns 1048
_refine_ls_number_restraints 1
_refine_ls_restrained_S_all 1.059
_refine_ls_R_factor_all 0.0319
_refine_ls_R_factor_gt 0.0310
_refine_ls_shift/su_max 0.000
_refine_ls_shift/su_mean 0.000
_refine_ls_structure_factor_coef Fsqd
_refine_ls_weighting_details 'w=1/[\s^2^(Fo^2^)+(0.0271P)^2^] where P=(Fo^2^+2Fc^2^)/3'
_refine_ls_weighting_scheme calc
_refine_ls_wR_factor_gt 0.0736
_refine_ls_wR_factor_ref 0.0741
_reflns_Friedel_coverage 0.855
_reflns_Friedel_fraction_full 0.998
_reflns_Friedel_fraction_max 0.998
_reflns_number_gt 1012
_reflns_number_total 1048
_reflns_threshold_expression 'I > 2\s(I)'
_cod_data_source_file d4dt03293d2.cif
_cod_data_source_block euptpb
_cod_database_code 7717687
_shelx_shelxl_version_number 2018/3
_shelx_space_group_comment
;
The symmetry employed for this shelxl refinement is uniquely defined
by the following loop, which should always be used as a source of
symmetry information in preference to the above space-group names.
They are only intended as comments.
;

loop_
_space_group_symop_operation_xyz
'x, y, z'
'-x, -y, z+1/2'
'x, -y, z+1/2'
'-x, y, z'
'x+1/2, y+1/2, z'
'-x+1/2, -y+1/2, z+1/2'
'x+1/2, -y+1/2, z+1/2'
'-x+1/2, y+1/2, z'

loop_
_atom_site_label
_atom_site_type_symbol
_atom_site_fract_x
_atom_site_fract_y
_atom_site_fract_z
_atom_site_U_iso_or_equiv
_atom_site_adp_type
_atom_site_occupancy
_atom_site_site_symmetry_order
_atom_site_calc_flag
_atom_site_refinement_flags_posn
_atom_site_refinement_flags_adp
_atom_site_refinement_flags_occupancy
_atom_site_disorder_assembly
_atom_site_disorder_group
Eu1 Eu 0.500000 0.67321(8) 0.6717(4) 0.0101(5) Uani 1 2 d S T P . .
Pt1 Pt 1.000000 0.60662(7) 0.4643(2) 0.0097(4) Uani 1 2 d S T P . .
Pb1 Pb 1.000000 0.59687(7) 0.8353(2) 0.0089(4) Uani 1 2 d S T P . .
Eu2 Eu 1.000000 0.52328(8) 0.2078(3) 0.0093(5) Uani 1 2 d S T P . .
Pt2 Pt 0.500000 0.72292(6) 0.1677(3) 0.0093(4) Uani 1 2 d S T P . .
Pb2 Pb 0.500000 0.62076(6) 0.2048(2) 0.0098(4) Uani 1 2 d S T P . .
Pt3 Pt 0.500000 0.54965(7) 0.9219(2) 0.0098(5) Uani 1 2 d S T P . .
Pb3 Pb 0.500000 0.45161(6) 1.0415(2) 0.0094(4) Uani 1 2 d S T P . .
Pb4 Pb 1.000000 0.70495(7) 0.3811(3) 0.0120(5) Uani 1 2 d S T P . .
Pb5 Pb 0.000000 0.70842(6) -0.0413(2) 0.0089(4) Uani 1 2 d S T P . .

loop_
_atom_site_aniso_label
_atom_site_aniso_U_11
_atom_site_aniso_U_22
_atom_site_aniso_U_33
_atom_site_aniso_U_23
_atom_site_aniso_U_13
_atom_site_aniso_U_12
Eu1 0.0102(10) 0.0055(10) 0.0147(12) -0.0004(10) 0.000 0.000
Pt1 0.0093(10) 0.0051(8) 0.0148(10) -0.0004(7) 0.000 0.000
Pb1 0.0088(9) 0.0051(8) 0.0128(9) 0.0004(6) 0.000 0.000
Eu2 0.0085(11) 0.0051(10) 0.0144(14) -0.0030(9) 0.000 0.000
Pt2 0.0081(8) 0.0042(8) 0.0157(10) -0.0012(8) 0.000 0.000
Pb2 0.0118(9) 0.0033(7) 0.0143(11) -0.0007(7) 0.000 0.000
Pt3 0.0097(10) 0.0061(9) 0.0136(10) 0.0005(7) 0.000 0.000
Pb3 0.0086(9) 0.0038(8) 0.0157(10) 0.0005(6) 0.000 0.000
Pb4 0.0122(10) 0.0077(9) 0.0161(9) -0.0001(7) 0.000 0.000
Pb5 0.0082(10) 0.0036(9) 0.0149(9) -0.0005(7) 0.000 0.000

loop_
_atom_type_symbol
_atom_type_description
_atom_type_scat_dispersion_real
_atom_type_scat_dispersion_imag
_atom_type_scat_source
Pb Pb -3.3944 10.1111 'International Tables Vol C Tables 4.2.6.8 and 6.1.1.4'
Eu Eu -0.1578 3.6682 'International Tables Vol C Tables 4.2.6.8 and 6.1.1.4'
Pt Pt -1.7033 8.3905 'International Tables Vol C Tables 4.2.6.8 and 6.1.1.4'

loop_
_geom_angle_atom_site_label_1
_geom_angle_atom_site_label_2
_geom_angle_atom_site_label_3
_geom_angle
_geom_angle_site_symmetry_1
_geom_angle_site_symmetry_3
_geom_angle_publ_flag
Pb4 Eu1 Pb4 88.95(8) . 1_455 ?
Pb4 Eu1 Pb5 82.36(4) . 1_656 ?
Pb4 Eu1 Pb5 147.80(8) 1_455 1_656 ?
Pb4 Eu1 Pb5 147.80(8) . 1_556 ?
Pb4 Eu1 Pb5 82.36(4) 1_455 1_556 ?
Pb5 Eu1 Pb5 88.67(8) 1_656 1_556 ?
Pb4 Eu1 Pt1 108.62(9) . 1_455 ?
Pb4 Eu1 Pt1 49.23(5) 1_455 1_455 ?
Pb5 Eu1 Pt1 161.86(10) 1_656 1_455 ?
Pb5 Eu1 Pt1 88.88(3) 1_556 1_455 ?
Pb4 Eu1 Pt1 49.23(5) . . ?
Pb4 Eu1 Pt1 108.62(9) 1_455 . ?
Pb5 Eu1 Pt1 88.88(3) 1_656 . ?
Pb5 Eu1 Pt1 161.86(10) 1_556 . ?
Pt1 Eu1 Pt1 87.87(7) 1_455 . ?
Pb4 Eu1 Pb1 85.67(4) . . ?
Pb4 Eu1 Pb1 153.04(9) 1_455 . ?
Pb5 Eu1 Pb1 57.27(5) 1_656 . ?
Pb5 Eu1 Pb1 115.07(9) 1_556 . ?
Pt1 Eu1 Pb1 108.07(7) 1_455 . ?
Pt1 Eu1 Pb1 49.65(5) . . ?
Pb4 Eu1 Pb1 153.04(9) . 1_455 ?
Pb4 Eu1 Pb1 85.67(4) 1_455 1_455 ?
Pb5 Eu1 Pb1 115.07(9) 1_656 1_455 ?
Pb5 Eu1 Pb1 57.27(5) 1_556 1_455 ?
Pt1 Eu1 Pb1 49.65(5) 1_455 1_455 ?
Pt1 Eu1 Pb1 108.06(7) . 1_455 ?
Pb1 Eu1 Pb1 87.27(7) . 1_455 ?
Pb4 Eu1 Pb3 94.01(6) . 2_664 ?
Pb4 Eu1 Pb3 94.01(6) 1_455 2_664 ?
Pb5 Eu1 Pb3 117.40(6) 1_656 2_664 ?
Pb5 Eu1 Pb3 117.40(6) 1_556 2_664 ?
Pt1 Eu1 Pb3 49.09(4) 1_455 2_664 ?
Pt1 Eu1 Pb3 49.09(4) . 2_664 ?
Pb1 Eu1 Pb3 60.14(5) . 2_664 ?
Pb1 Eu1 Pb3 60.14(5) 1_455 2_664 ?
Pb4 Eu1 Pb5 57.98(5) . 6_565 ?
Pb4 Eu1 Pb5 57.98(5) 1_455 6_565 ?
Pb5 Eu1 Pb5 91.65(5) 1_656 6_565 ?
Pb5 Eu1 Pb5 91.65(5) 1_556 6_565 ?
Pt1 Eu1 Pb5 106.38(8) 1_455 6_565 ?
Pt1 Eu1 Pb5 106.39(8) . 6_565 ?
Pb1 Eu1 Pb5 136.21(3) . 6_565 ?
Pb1 Eu1 Pb5 136.21(3) 1_455 6_565 ?
Pb3 Eu1 Pb5 137.64(9) 2_664 6_565 ?
Pb4 Eu1 Pt2 49.33(5) . 6_665 ?
Pb4 Eu1 Pt2 103.44(7) 1_455 6_665 ?
Pb5 Eu1 Pt2 48.58(4) 1_656 6_665 ?
Pb5 Eu1 Pt2 102.73(7) 1_556 6_665 ?
Pt1 Eu1 Pt2 149.11(10) 1_455 6_665 ?
Pt1 Eu1 Pt2 89.00(4) . 6_665 ?
Pb1 Eu1 Pt2 92.94(3) . 6_665 ?
Pb1 Eu1 Pt2 157.24(9) 1_455 6_665 ?
Pb3 Eu1 Pt2 138.02(4) 2_664 6_665 ?
Pb5 Eu1 Pt2 45.67(4) 6_565 6_665 ?
Pb4 Eu1 Pt2 103.44(7) . 6_565 ?
Pb4 Eu1 Pt2 49.33(5) 1_455 6_565 ?
Pb5 Eu1 Pt2 102.73(7) 1_656 6_565 ?
Pb5 Eu1 Pt2 48.58(4) 1_556 6_565 ?
Pt1 Eu1 Pt2 89.00(4) 1_455 6_565 ?
Pt1 Eu1 Pt2 149.11(10) . 6_565 ?
Pb1 Eu1 Pt2 157.24(9) . 6_565 ?
Pb1 Eu1 Pt2 92.94(3) 1_455 6_565 ?
Pb3 Eu1 Pt2 138.02(4) 2_664 6_565 ?
Pb5 Eu1 Pt2 45.67(4) 6_565 6_565 ?
Pt2 Eu1 Pt2 78.25(5) 6_665 6_565 ?
Pb4 Pt1 Pb1 108.58(8) . . ?
Pb4 Pt1 Pb3 125.96(5) . 2_664 ?
Pb1 Pt1 Pb3 75.25(6) . 2_664 ?
Pb4 Pt1 Pb3 125.96(5) . 2_764 ?
Pb1 Pt1 Pb3 75.25(6) . 2_764 ?
Pb3 Pt1 Pb3 107.47(9) 2_664 2_764 ?
Pb4 Pt1 Eu2 126.61(9) . . ?
Pb1 Pt1 Eu2 124.81(9) . . ?
Pb3 Pt1 Eu2 72.96(6) 2_664 . ?
Pb3 Pt1 Eu2 72.96(6) 2_764 . ?
Pb4 Pt1 Pb2 74.41(5) . 1_655 ?
Pb1 Pt1 Pb2 130.50(4) . 1_655 ?
Pb3 Pt1 Pb2 144.19(9) 2_664 1_655 ?
Pb3 Pt1 Pb2 65.75(4) 2_764 1_655 ?
Eu2 Pt1 Pb2 71.51(6) . 1_655 ?
Pb4 Pt1 Pb2 74.41(5) . . ?
Pb1 Pt1 Pb2 130.50(4) . . ?
Pb3 Pt1 Pb2 65.75(4) 2_664 . ?
Pb3 Pt1 Pb2 144.19(9) 2_764 . ?
Eu2 Pt1 Pb2 71.51(6) . . ?
Pb2 Pt1 Pb2 98.50(8) 1_655 . ?
Pb4 Pt1 Eu1 64.77(6) . . ?
Pb1 Pt1 Eu1 65.51(6) . . ?
Pb3 Pt1 Eu1 69.48(5) 2_664 . ?
Pb3 Pt1 Eu1 140.21(9) 2_764 . ?
Eu2 Pt1 Eu1 136.06(4) . . ?
Pb2 Pt1 Eu1 139.15(8) 1_655 . ?
Pb2 Pt1 Eu1 72.85(5) . . ?
Pb4 Pt1 Eu1 64.77(6) . 1_655 ?
Pb1 Pt1 Eu1 65.51(6) . 1_655 ?
Pb3 Pt1 Eu1 140.21(9) 2_664 1_655 ?
Pb3 Pt1 Eu1 69.48(5) 2_764 1_655 ?
Eu2 Pt1 Eu1 136.06(4) . 1_655 ?
Pb2 Pt1 Eu1 72.85(5) 1_655 1_655 ?
Pb2 Pt1 Eu1 139.15(8) . 1_655 ?
Eu1 Pt1 Eu1 87.87(7) . 1_655 ?
Pt3 Pb1 Pt3 115.90(9) . 1_655 ?
Pt3 Pb1 Pt1 106.44(6) . . ?
Pt3 Pb1 Pt1 106.44(6) 1_655 . ?
Pt3 Pb1 Pb5 112.55(6) . 1_656 ?
Pt3 Pb1 Pb5 112.55(6) 1_655 1_656 ?
Pt1 Pb1 Pb5 101.48(7) . 1_656 ?
Pt3 Pb1 Eu1 78.37(5) . . ?
Pt3 Pb1 Eu1 165.49(7) 1_655 . ?
Pt1 Pb1 Eu1 64.84(6) . . ?
Pb5 Pb1 Eu1 60.70(5) 1_656 . ?
Pt3 Pb1 Eu1 165.49(7) . 1_655 ?
Pt3 Pb1 Eu1 78.37(5) 1_655 1_655 ?
Pt1 Pb1 Eu1 64.84(6) . 1_655 ?
Pb5 Pb1 Eu1 60.70(5) 1_656 1_655 ?
Eu1 Pb1 Eu1 87.27(7) . 1_655 ?
Pt3 Pb1 Eu2 67.19(5) . 2_765 ?
Pt3 Pb1 Eu2 67.19(5) 1_655 2_765 ?
Pt1 Pb1 Eu2 79.18(7) . 2_765 ?
Pb5 Pb1 Eu2 179.34(8) 1_656 2_765 ?
Eu1 Pb1 Eu2 119.70(7) . 2_765 ?
Eu1 Pb1 Eu2 119.70(6) 1_655 2_765 ?
Pt3 Pb1 Eu2 61.94(5) . 1_556 ?
Pt3 Pb1 Eu2 61.94(5) 1_655 1_556 ?
Pt1 Pb1 Eu2 149.79(9) . 1_556 ?
Pb5 Pb1 Eu2 108.73(7) 1_656 1_556 ?
Eu1 Pb1 Eu2 131.47(5) . 1_556 ?
Eu1 Pb1 Eu2 131.47(5) 1_655 1_556 ?
Eu2 Pb1 Eu2 70.60(4) 2_765 1_556 ?
Pt3 Pb1 Pb3 53.52(5) . 2_664 ?
Pt3 Pb1 Pb3 122.48(8) 1_655 2_664 ?
Pt1 Pb1 Pb3 53.18(4) . 2_664 ?
Pb5 Pb1 Pb3 123.54(5) 1_656 2_664 ?
Eu1 Pb1 Pb3 62.84(5) . 2_664 ?
Eu1 Pb1 Pb3 117.69(7) 1_655 2_664 ?
Eu2 Pb1 Pb3 56.86(5) 2_765 2_664 ?
Eu2 Pb1 Pb3 107.18(6) 1_556 2_664 ?
Pt3 Pb1 Pb3 122.48(8) . 2_764 ?
Pt3 Pb1 Pb3 53.52(5) 1_655 2_764 ?
Pt1 Pb1 Pb3 53.18(4) . 2_764 ?
Pb5 Pb1 Pb3 123.54(5) 1_656 2_764 ?
Eu1 Pb1 Pb3 117.69(7) . 2_764 ?
Eu1 Pb1 Pb3 62.84(5) 1_655 2_764 ?
Eu2 Pb1 Pb3 56.86(4) 2_765 2_764 ?
Eu2 Pb1 Pb3 107.18(6) 1_556 2_764 ?
Pb3 Pb1 Pb3 83.74(5) 2_664 2_764 ?
Pt3 Pb1 Pb2 115.87(7) . 1_656 ?
Pt3 Pb1 Pb2 50.97(5) 1_655 1_656 ?
Pt1 Pb1 Pb2 137.44(4) . 1_656 ?
Pb5 Pb1 Pb2 67.00(5) 1_656 1_656 ?
Eu1 Pb1 Pb2 126.96(8) . 1_656 ?
Eu1 Pb1 Pb2 74.54(5) 1_655 1_656 ?
Eu2 Pb1 Pb2 112.51(5) 2_765 1_656 ?
Eu2 Pb1 Pb2 59.26(4) 1_556 1_656 ?
Pb3 Pb1 Pb2 166.22(7) 2_664 1_656 ?
Pb3 Pb1 Pb2 97.57(3) 2_764 1_656 ?
Pt3 Pb1 Pb2 50.97(5) . 1_556 ?
Pt3 Pb1 Pb2 115.87(7) 1_655 1_556 ?
Pt1 Pb1 Pb2 137.44(4) . 1_556 ?
Pb5 Pb1 Pb2 67.00(5) 1_656 1_556 ?
Eu1 Pb1 Pb2 74.54(5) . 1_556 ?
Eu1 Pb1 Pb2 126.96(8) 1_655 1_556 ?
Eu2 Pb1 Pb2 112.51(5) 2_765 1_556 ?
Eu2 Pb1 Pb2 59.26(4) 1_556 1_556 ?
Pb3 Pb1 Pb2 97.57(3) 2_664 1_556 ?
Pb3 Pb1 Pb2 166.22(7) 2_764 1_556 ?
Pb2 Pb1 Pb2 77.93(5) 1_656 1_556 ?
Pt1 Eu2 Pt3 105.05(6) . 1_554 ?
Pt1 Eu2 Pt3 105.05(6) . 1_654 ?
Pt3 Eu2 Pt3 91.04(8) 1_554 1_654 ?
Pt1 Eu2 Pb3 134.66(4) . 1_554 ?
Pt3 Eu2 Pb3 51.44(4) 1_554 1_554 ?
Pt3 Eu2 Pb3 112.48(8) 1_654 1_554 ?
Pt1 Eu2 Pb3 134.66(4) . 1_654 ?
Pt3 Eu2 Pb3 112.48(8) 1_554 1_654 ?
Pt3 Eu2 Pb3 51.44(4) 1_654 1_654 ?
Pb3 Eu2 Pb3 89.64(7) 1_554 1_654 ?
Pt1 Eu2 Pb1 123.45(10) . 2_764 ?
Pt3 Eu2 Pb1 113.57(6) 1_554 2_764 ?
Pt3 Eu2 Pb1 113.57(6) 1_654 2_764 ?
Pb3 Eu2 Pb1 62.16(5) 1_554 2_764 ?
Pb3 Eu2 Pb1 62.16(5) 1_654 2_764 ?
Pt1 Eu2 Pb1 94.60(8) . 1_554 ?
Pt3 Eu2 Pb1 47.97(5) 1_554 1_554 ?
Pt3 Eu2 Pb1 47.97(5) 1_654 1_554 ?
Pb3 Eu2 Pb1 92.21(7) 1_554 1_554 ?
Pb3 Eu2 Pb1 92.21(7) 1_654 1_554 ?
Pb1 Eu2 Pb1 141.95(9) 2_764 1_554 ?
Pt1 Eu2 Pt3 98.00(8) . 2_664 ?
Pt3 Eu2 Pt3 87.77(3) 1_554 2_664 ?
Pt3 Eu2 Pt3 156.41(8) 1_654 2_664 ?
Pb3 Eu2 Pt3 50.27(5) 1_554 2_664 ?
Pb3 Eu2 Pt3 107.73(7) 1_654 2_664 ?
Pb1 Eu2 Pt3 46.72(4) 2_764 2_664 ?
Pb1 Eu2 Pt3 135.74(4) 1_554 2_664 ?
Pt1 Eu2 Pt3 98.00(8) . 2_764 ?
Pt3 Eu2 Pt3 156.41(8) 1_554 2_764 ?
Pt3 Eu2 Pt3 87.77(3) 1_654 2_764 ?
Pb3 Eu2 Pt3 107.73(7) 1_554 2_764 ?
Pb3 Eu2 Pt3 50.27(5) 1_654 2_764 ?
Pb1 Eu2 Pt3 46.72(4) 2_764 2_764 ?
Pb1 Eu2 Pt3 135.74(4) 1_554 2_764 ?
Pt3 Eu2 Pt3 84.05(6) 2_664 2_764 ?
Pt1 Eu2 Pb3 51.91(5) . 2_764 ?
Pt3 Eu2 Pb3 155.37(8) 1_554 2_764 ?
Pt3 Eu2 Pb3 87.81(4) 1_654 2_764 ?
Pb3 Eu2 Pb3 149.45(9) 1_554 2_764 ?
Pb3 Eu2 Pb3 85.72(3) 1_654 2_764 ?
Pb1 Eu2 Pb3 89.26(6) 2_764 2_764 ?
Pb1 Eu2 Pb3 118.11(6) 1_554 2_764 ?
Pt3 Eu2 Pb3 102.80(8) 2_664 2_764 ?
Pt3 Eu2 Pb3 48.15(5) 2_764 2_764 ?
Pt1 Eu2 Pb3 51.91(5) . 2_664 ?
Pt3 Eu2 Pb3 87.81(4) 1_554 2_664 ?
Pt3 Eu2 Pb3 155.37(8) 1_654 2_664 ?
Pb3 Eu2 Pb3 85.72(3) 1_554 2_664 ?
Pb3 Eu2 Pb3 149.45(9) 1_654 2_664 ?
Pb1 Eu2 Pb3 89.26(6) 2_764 2_664 ?
Pb1 Eu2 Pb3 118.11(6) 1_554 2_664 ?
Pt3 Eu2 Pb3 48.15(5) 2_664 2_664 ?
Pt3 Eu2 Pb3 102.80(8) 2_764 2_664 ?
Pb3 Eu2 Pb3 83.18(7) 2_764 2_664 ?
Pt1 Eu2 Pb2 55.07(4) . 1_655 ?
Pt3 Eu2 Pb2 107.15(8) 1_554 1_655 ?
Pt3 Eu2 Pb2 50.23(5) 1_654 1_655 ?
Pb3 Eu2 Pb2 155.65(9) 1_554 1_655 ?
Pb3 Eu2 Pb2 89.30(3) 1_654 1_655 ?
Pb1 Eu2 Pb2 136.64(4) 2_764 1_655 ?
Pb1 Eu2 Pb2 63.53(5) 1_554 1_655 ?
Pt3 Eu2 Pb2 151.41(9) 2_664 1_655 ?
Pt3 Eu2 Pb2 90.06(4) 2_764 1_655 ?
Pb3 Eu2 Pb2 54.60(4) 2_764 1_655 ?
Pb3 Eu2 Pb2 106.87(6) 2_664 1_655 ?
Pb2 Pt2 Pb5 85.17(6) . 1_655 ?
Pb2 Pt2 Pb5 85.17(6) . . ?
Pb5 Pt2 Pb5 109.87(9) 1_655 . ?
Pb2 Pt2 Pb4 76.88(5) . 1_455 ?
Pb5 Pt2 Pb4 162.02(8) 1_655 1_455 ?
Pb5 Pt2 Pb4 68.09(4) . 1_455 ?
Pb2 Pt2 Pb4 76.87(5) . . ?
Pb5 Pt2 Pb4 68.09(4) 1_655 . ?
Pb5 Pt2 Pb4 162.02(8) . . ?
Pb4 Pt2 Pb4 107.99(9) 1_455 . ?
Pb2 Pt2 Pb5 124.90(8) . 6_565 ?
Pb5 Pt2 Pb5 120.95(4) 1_655 6_565 ?
Pb5 Pt2 Pb5 120.95(4) . 6_565 ?
Pb4 Pt2 Pb5 71.65(5) 1_455 6_565 ?
Pb4 Pt2 Pb5 71.65(5) . 6_565 ?
Pb2 Pt2 Pb4 138.15(8) . 6_664 ?
Pb5 Pt2 Pb4 71.56(6) 1_655 6_664 ?
Pb5 Pt2 Pb4 71.56(6) . 6_664 ?
Pb4 Pt2 Pb4 122.07(4) 1_455 6_664 ?
Pb4 Pt2 Pb4 122.07(4) . 6_664 ?
Pb5 Pt2 Pb4 96.95(7) 6_565 6_664 ?
Pb2 Pt2 Eu1 140.45(3) . 6_664 ?
Pb5 Pt2 Eu1 66.23(5) 1_655 6_664 ?
Pb5 Pt2 Eu1 129.05(7) . 6_664 ?
Pb4 Pt2 Eu1 129.74(7) 1_455 6_664 ?
Pb4 Pt2 Eu1 67.56(5) . 6_664 ?
Pb5 Pt2 Eu1 59.26(5) 6_565 6_664 ?
Pb4 Pt2 Eu1 58.84(5) 6_664 6_664 ?
Pb2 Pt2 Eu1 140.45(3) . 6_564 ?
Pb5 Pt2 Eu1 129.05(7) 1_655 6_564 ?
Pb5 Pt2 Eu1 66.24(5) . 6_564 ?
Pb4 Pt2 Eu1 67.56(5) 1_455 6_564 ?
Pb4 Pt2 Eu1 129.74(7) . 6_564 ?
Pb5 Pt2 Eu1 59.26(5) 6_565 6_564 ?
Pb4 Pt2 Eu1 58.84(5) 6_664 6_564 ?
Eu1 Pt2 Eu1 78.25(5) 6_664 6_564 ?
Pt2 Pb2 Pt3 126.69(8) . 1_554 ?
Pt2 Pb2 Pt1 100.94(6) . . ?
Pt3 Pb2 Pt1 112.79(6) 1_554 . ?
Pt2 Pb2 Pt1 100.94(6) . 1_455 ?
Pt3 Pb2 Pt1 112.79(6) 1_554 1_455 ?
Pt1 Pb2 Pt1 98.50(8) . 1_455 ?
Pt2 Pb2 Pb3 133.71(7) . 2_664 ?
Pt3 Pb2 Pb3 99.60(7) 1_554 2_664 ?
Pt1 Pb2 Pb3 54.36(4) . 2_664 ?
Pt1 Pb2 Pb3 54.37(4) 1_455 2_664 ?
Pt2 Pb2 Pb4 52.18(4) . . ?
Pt3 Pb2 Pb4 135.98(4) 1_554 . ?
Pt1 Pb2 Pb4 49.05(5) . . ?
Pt1 Pb2 Pb4 109.81(7) 1_455 . ?
Pb3 Pb2 Pb4 96.07(5) 2_664 . ?
Pt2 Pb2 Pb4 52.18(4) . 1_455 ?
Pt3 Pb2 Pb4 135.98(4) 1_554 1_455 ?
Pt1 Pb2 Pb4 109.81(7) . 1_455 ?
Pt1 Pb2 Pb4 49.05(5) 1_455 1_455 ?
Pb3 Pb2 Pb4 96.07(5) 2_664 1_455 ?
Pb4 Pb2 Pb4 82.02(5) . 1_455 ?
Pt2 Pb2 Eu2 138.81(3) . 1_455 ?
Pt3 Pb2 Eu2 59.67(5) 1_554 1_455 ?
Pt1 Pb2 Eu2 113.35(7) . 1_455 ?
Pt1 Pb2 Eu2 53.42(5) 1_455 1_455 ?
Pb3 Pb2 Eu2 61.96(5) 2_664 1_455 ?
Pb4 Pb2 Eu2 157.15(7) . 1_455 ?
Pb4 Pb2 Eu2 93.55(3) 1_455 1_455 ?
Pt2 Pb2 Eu2 138.81(3) . . ?
Pt3 Pb2 Eu2 59.67(5) 1_554 . ?
Pt1 Pb2 Eu2 53.42(5) . . ?
Pt1 Pb2 Eu2 113.35(7) 1_455 . ?
Pb3 Pb2 Eu2 61.96(5) 2_664 . ?
Pb4 Pb2 Eu2 93.55(3) . . ?
Pb4 Pb2 Eu2 157.15(7) 1_455 . ?
Eu2 Pb2 Eu2 81.83(6) 1_455 . ?
Pt2 Pb2 Pb1 95.83(6) . 1_454 ?
Pt3 Pb2 Pb1 47.25(4) 1_554 1_454 ?
Pt1 Pb2 Pb1 159.80(7) . 1_454 ?
Pt1 Pb2 Pb1 89.18(3) 1_455 1_454 ?
Pb3 Pb2 Pb1 119.14(5) 2_664 1_454 ?
Pb4 Pb2 Pb1 144.49(7) . 1_454 ?
Pb4 Pb2 Pb1 89.35(4) 1_455 1_454 ?
Eu2 Pb2 Pb1 57.21(5) 1_455 1_454 ?
Eu2 Pb2 Pb1 106.39(6) . 1_454 ?
Pt2 Pb2 Pb1 95.83(6) . 1_554 ?
Pt3 Pb2 Pb1 47.25(4) 1_554 1_554 ?
Pt1 Pb2 Pb1 89.18(3) . 1_554 ?
Pt1 Pb2 Pb1 159.81(7) 1_455 1_554 ?
Pb3 Pb2 Pb1 119.14(5) 2_664 1_554 ?
Pb4 Pb2 Pb1 89.35(4) . 1_554 ?
Pb4 Pb2 Pb1 144.49(7) 1_455 1_554 ?
Eu2 Pb2 Pb1 106.39(6) 1_455 1_554 ?
Eu2 Pb2 Pb1 57.21(5) . 1_554 ?
Pb1 Pb2 Pb1 77.93(5) 1_454 1_554 ?
Pt2 Pb2 Eu1 73.50(6) . . ?
Pt3 Pb2 Eu1 159.80(8) 1_554 . ?
Pt1 Pb2 Eu1 56.98(5) . . ?
Pt1 Pb2 Eu1 56.98(5) 1_455 . ?
Pb3 Pb2 Eu1 60.21(6) 2_664 . ?
Pb4 Pb2 Eu1 53.43(4) . . ?
Pb4 Pb2 Eu1 53.43(4) 1_455 . ?
Eu2 Pb2 Eu1 106.25(6) 1_455 . ?
Eu2 Pb2 Eu1 106.25(6) . . ?
Pb1 Pb2 Eu1 140.17(3) 1_454 . ?
Pb1 Pb2 Eu1 140.17(3) 1_554 . ?
Pb1 Pt3 Pb1 115.91(9) 1_455 . ?
Pb1 Pt3 Pb3 121.68(5) 1_455 . ?
Pb1 Pt3 Pb3 121.68(5) . . ?
Pb1 Pt3 Pb3 76.51(6) 1_455 2_664 ?
Pb1 Pt3 Pb3 76.51(6) . 2_664 ?
Pb3 Pt3 Pb3 107.87(7) . 2_664 ?
Pb1 Pt3 Pb2 81.78(6) 1_455 1_556 ?
Pb1 Pt3 Pb2 81.78(6) . 1_556 ?
Pb3 Pt3 Pb2 113.84(8) . 1_556 ?
Pb3 Pt3 Pb2 138.29(8) 2_664 1_556 ?
Pb1 Pt3 Eu2 150.35(9) 1_455 1_556 ?
Pb1 Pt3 Eu2 70.10(5) . 1_556 ?
Pb3 Pt3 Eu2 65.01(6) . 1_556 ?
Pb3 Pt3 Eu2 131.43(5) 2_664 1_556 ?
Pb2 Pt3 Eu2 70.10(6) 1_556 1_556 ?
Pb1 Pt3 Eu2 70.09(5) 1_455 1_456 ?
Pb1 Pt3 Eu2 150.35(9) . 1_456 ?
Pb3 Pt3 Eu2 65.00(6) . 1_456 ?
Pb3 Pt3 Eu2 131.43(5) 2_664 1_456 ?
Pb2 Pt3 Eu2 70.10(6) 1_556 1_456 ?
Eu2 Pt3 Eu2 91.04(8) 1_556 1_456 ?
Pb1 Pt3 Eu2 66.09(5) 1_455 2_665 ?
Pb1 Pt3 Eu2 136.85(8) . 2_665 ?
Pb3 Pt3 Eu2 66.47(6) . 2_665 ?
Pb3 Pt3 Eu2 61.72(5) 2_664 2_665 ?
Pb2 Pt3 Eu2 137.25(4) 1_556 2_665 ?
Eu2 Pt3 Eu2 131.23(6) 1_556 2_665 ?
Eu2 Pt3 Eu2 72.77(3) 1_456 2_665 ?
Pb1 Pt3 Eu2 136.85(8) 1_455 2_765 ?
Pb1 Pt3 Eu2 66.09(5) . 2_765 ?
Pb3 Pt3 Eu2 66.47(6) . 2_765 ?
Pb3 Pt3 Eu2 61.72(5) 2_664 2_765 ?
Pb2 Pt3 Eu2 137.25(4) 1_556 2_765 ?
Eu2 Pt3 Eu2 72.77(3) 1_556 2_765 ?
Eu2 Pt3 Eu2 131.23(6) 1_456 2_765 ?
Eu2 Pt3 Eu2 84.05(7) 2_665 2_765 ?
Pb1 Pt3 Eu1 57.98(5) 1_455 . ?
Pb1 Pt3 Eu1 57.98(5) . . ?
Pb3 Pt3 Eu1 169.44(9) . . ?
Pb3 Pt3 Eu1 61.57(7) 2_664 . ?
Pb2 Pt3 Eu1 76.72(6) 1_556 . ?
Eu2 Pt3 Eu1 121.19(6) 1_556 . ?
Eu2 Pt3 Eu1 121.19(6) 1_456 . ?
Eu2 Pt3 Eu1 106.12(7) 2_665 . ?
Eu2 Pt3 Eu1 106.12(7) 2_765 . ?
Pt3 Pb3 Pt3 109.25(7) . 2_665 ?
Pt3 Pb3 Pt1 117.54(6) . 2_665 ?
Pt3 Pb3 Pt1 101.30(6) 2_665 2_665 ?
Pt3 Pb3 Pt1 117.54(6) . 2_765 ?
Pt3 Pb3 Pt1 101.30(6) 2_665 2_765 ?
Pt1 Pb3 Pt1 107.47(9) 2_665 2_765 ?
Pt3 Pb3 Pb2 109.44(8) . 2_665 ?
Pt3 Pb3 Pb2 141.31(8) 2_665 2_665 ?
Pt1 Pb3 Pb2 59.88(5) 2_665 2_665 ?
Pt1 Pb3 Pb2 59.88(5) 2_765 2_665 ?
Pt3 Pb3 Eu2 63.56(6) . 1_556 ?
Pt3 Pb3 Eu2 68.01(6) 2_665 1_556 ?
Pt1 Pb3 Eu2 167.94(8) 2_665 1_556 ?
Pt1 Pb3 Eu2 80.87(5) 2_765 1_556 ?
Pb2 Pb3 Eu2 131.98(5) 2_665 1_556 ?
Pt3 Pb3 Eu2 63.56(5) . 1_456 ?
Pt3 Pb3 Eu2 68.01(6) 2_665 1_456 ?
Pt1 Pb3 Eu2 80.87(4) 2_665 1_456 ?
Pt1 Pb3 Eu2 167.94(8) 2_765 1_456 ?
Pb2 Pb3 Eu2 131.98(5) 2_665 1_456 ?
Eu2 Pb3 Eu2 89.63(7) 1_556 1_456 ?
Pt3 Pb3 Pb1 124.49(5) . 2_765 ?
Pt3 Pb3 Pb1 49.97(4) 2_665 2_765 ?
Pt1 Pb3 Pb1 117.05(7) 2_665 2_765 ?
Pt1 Pb3 Pb1 51.56(5) 2_765 2_765 ?
Pb2 Pb3 Pb1 105.51(5) 2_665 2_765 ?
Eu2 Pb3 Pb1 60.97(5) 1_556 2_765 ?
Eu2 Pb3 Pb1 117.11(7) 1_456 2_765 ?
Pt3 Pb3 Pb1 124.49(5) . 2_665 ?
Pt3 Pb3 Pb1 49.97(4) 2_665 2_665 ?
Pt1 Pb3 Pb1 51.56(5) 2_665 2_665 ?
Pt1 Pb3 Pb1 117.05(7) 2_765 2_665 ?
Pb2 Pb3 Pb1 105.51(5) 2_665 2_665 ?
Eu2 Pb3 Pb1 117.11(7) 1_556 2_665 ?
Eu2 Pb3 Pb1 60.97(5) 1_456 2_665 ?
Pb1 Pb3 Pb1 83.74(5) 2_765 2_665 ?
Pt3 Pb3 Eu2 65.38(5) . 2_665 ?
Pt3 Pb3 Eu2 136.37(4) 2_665 2_665 ?
Pt1 Pb3 Eu2 55.13(5) 2_665 2_665 ?
Pt1 Pb3 Eu2 119.91(7) 2_765 2_665 ?
Pb2 Pb3 Eu2 63.44(5) 2_665 2_665 ?
Eu2 Pb3 Eu2 128.71(6) 1_556 2_665 ?
Eu2 Pb3 Eu2 71.92(3) 1_456 2_665 ?
Pb1 Pb3 Eu2 168.33(7) 2_765 2_665 ?
Pb1 Pb3 Eu2 95.35(3) 2_665 2_665 ?
Pt3 Pb3 Eu2 65.38(5) . 2_765 ?
Pt3 Pb3 Eu2 136.37(4) 2_665 2_765 ?
Pt1 Pb3 Eu2 119.91(7) 2_665 2_765 ?
Pt1 Pb3 Eu2 55.13(5) 2_765 2_765 ?
Pb2 Pb3 Eu2 63.44(5) 2_665 2_765 ?
Eu2 Pb3 Eu2 71.92(3) 1_556 2_765 ?
Eu2 Pb3 Eu2 128.71(6) 1_456 2_765 ?
Pb1 Pb3 Eu2 95.35(3) 2_765 2_765 ?
Pb1 Pb3 Eu2 168.33(7) 2_665 2_765 ?
Eu2 Pb3 Eu2 83.18(7) 2_665 2_765 ?
Pt3 Pb3 Eu1 177.46(9) . 2_665 ?
Pt3 Pb3 Eu1 73.29(7) 2_665 2_665 ?
Pt1 Pb3 Eu1 61.43(5) 2_665 2_665 ?
Pt1 Pb3 Eu1 61.43(5) 2_765 2_665 ?
Pb2 Pb3 Eu1 68.02(6) 2_665 2_665 ?
Eu2 Pb3 Eu1 117.99(6) 1_556 2_665 ?
Eu2 Pb3 Eu1 117.99(6) 1_456 2_665 ?
Pb1 Pb3 Eu1 57.02(4) 2_765 2_665 ?
Pb1 Pb3 Eu1 57.02(4) 2_665 2_665 ?
Eu2 Pb3 Eu1 112.87(6) 2_665 2_665 ?
Eu2 Pb3 Eu1 112.87(6) 2_765 2_665 ?
Pt1 Pb4 Pt2 107.16(6) . 1_655 ?
Pt1 Pb4 Pt2 107.16(6) . . ?
Pt2 Pb4 Pt2 107.99(9) 1_655 . ?
Pt1 Pb4 Pt2 119.32(9) . 6_665 ?
Pt2 Pb4 Pt2 107.38(4) 1_655 6_665 ?
Pt2 Pb4 Pt2 107.38(4) . 6_665 ?
Pt1 Pb4 Pb5 104.83(8) . 1_655 ?
Pt2 Pb4 Pb5 55.46(4) 1_655 1_655 ?
Pt2 Pb4 Pb5 55.46(4) . 1_655 ?
Pt2 Pb4 Pb5 135.85(9) 6_665 1_655 ?
Pt1 Pb4 Eu1 65.99(6) . 1_655 ?
Pt2 Pb4 Eu1 81.45(5) 1_655 1_655 ?
Pt2 Pb4 Eu1 170.02(7) . 1_655 ?
Pt2 Pb4 Eu1 71.83(6) 6_665 1_655 ?
Pb5 Pb4 Eu1 132.13(5) 1_655 1_655 ?
Pt1 Pb4 Eu1 65.99(6) . . ?
Pt2 Pb4 Eu1 170.02(7) 1_655 . ?
Pt2 Pb4 Eu1 81.45(5) . . ?
Pt2 Pb4 Eu1 71.83(6) 6_665 . ?
Pb5 Pb4 Eu1 132.13(5) 1_655 . ?
Eu1 Pb4 Eu1 88.95(8) 1_655 . ?
Pt1 Pb4 Pb5 130.32(5) . 6_665 ?
Pt2 Pb4 Pb5 54.57(5) 1_655 6_665 ?
Pt2 Pb4 Pb5 122.19(7) . 6_665 ?
Pt2 Pb4 Pb5 52.84(4) 6_665 6_665 ?
Pb5 Pb4 Pb5 98.79(6) 1_655 6_665 ?
Eu1 Pb4 Pb5 65.70(5) 1_655 6_665 ?
Eu1 Pb4 Pb5 123.50(7) . 6_665 ?
Pt1 Pb4 Pb5 130.32(5) . 6_565 ?
Pt2 Pb4 Pb5 122.19(7) 1_655 6_565 ?
Pt2 Pb4 Pb5 54.57(5) . 6_565 ?
Pt2 Pb4 Pb5 52.84(4) 6_665 6_565 ?
Pb5 Pb4 Pb5 98.79(6) 1_655 6_565 ?
Eu1 Pb4 Pb5 123.50(7) 1_655 6_565 ?
Eu1 Pb4 Pb5 65.70(5) . 6_565 ?
Pb5 Pb4 Pb5 86.88(5) 6_665 6_565 ?
Pt1 Pb4 Pb2 56.54(4) . 1_655 ?
Pt2 Pb4 Pb2 50.94(4) 1_655 1_655 ?
Pt2 Pb4 Pb2 115.57(7) . 1_655 ?
Pt2 Pb4 Pb2 135.99(4) 6_665 1_655 ?
Pb5 Pb4 Pb2 69.09(5) 1_655 1_655 ?
Eu1 Pb4 Pb2 67.54(5) 1_655 1_655 ?
Eu1 Pb4 Pb2 122.51(7) . 1_655 ?
Pb5 Pb4 Pb2 94.32(3) 6_665 1_655 ?
Pb5 Pb4 Pb2 167.87(7) 6_565 1_655 ?
Pt1 Pb4 Pb2 56.54(4) . . ?
Pt2 Pb4 Pb2 115.57(7) 1_655 . ?
Pt2 Pb4 Pb2 50.94(4) . . ?
Pt2 Pb4 Pb2 135.99(4) 6_665 . ?
Pb5 Pb4 Pb2 69.09(5) 1_655 . ?
Eu1 Pb4 Pb2 122.51(7) 1_655 . ?
Eu1 Pb4 Pb2 67.54(5) . . ?
Pb5 Pb4 Pb2 167.87(7) 6_665 . ?
Pb5 Pb4 Pb2 94.32(3) 6_565 . ?
Pb2 Pb4 Pb2 82.02(5) 1_655 . ?
Pt1 Pb4 Eu1 167.81(9) . 6_664 ?
Pt2 Pb4 Eu1 66.69(5) 1_655 6_664 ?
Pt2 Pb4 Eu1 66.68(5) . 6_664 ?
Pt2 Pb4 Eu1 72.87(7) 6_665 6_664 ?
Pb5 Pb4 Eu1 62.98(6) 1_655 6_664 ?
Eu1 Pb4 Eu1 121.43(5) 1_655 6_664 ?
Eu1 Pb4 Eu1 121.43(5) . 6_664 ?
Pb5 Pb4 Eu1 55.74(4) 6_665 6_664 ?
Pb5 Pb4 Eu1 55.74(4) 6_565 6_664 ?
Pb2 Pb4 Eu1 115.48(6) 1_655 6_664 ?
Pb2 Pb4 Eu1 115.47(6) . 6_664 ?
Pt2 Pb5 Pt2 109.87(9) . 1_455 ?
Pt2 Pb5 Pt2 109.36(5) . 6_564 ?
Pt2 Pb5 Pt2 109.36(5) 1_455 6_564 ?
Pt2 Pb5 Pb4 56.45(5) . 1_455 ?
Pt2 Pb5 Pb4 56.45(5) 1_455 1_455 ?
Pt2 Pb5 Pb4 141.10(8) 6_564 1_455 ?
Pt2 Pb5 Pb1 107.26(6) . 1_454 ?
Pt2 Pb5 Pb1 107.25(6) 1_455 1_454 ?
Pt2 Pb5 Pb1 113.67(7) 6_564 1_454 ?
Pb4 Pb5 Pb1 105.23(7) 1_455 1_454 ?
Pt2 Pb5 Eu1 167.64(7) . 1_454 ?
Pt2 Pb5 Eu1 80.38(5) 1_455 1_454 ?
Pt2 Pb5 Eu1 72.16(6) 6_564 1_454 ?
Pb4 Pb5 Eu1 130.11(6) 1_455 1_454 ?
Pb1 Pb5 Eu1 62.03(5) 1_454 1_454 ?
Pt2 Pb5 Eu1 80.38(5) . 1_554 ?
Pt2 Pb5 Eu1 167.64(7) 1_455 1_554 ?
Pt2 Pb5 Eu1 72.16(6) 6_564 1_554 ?
Pb4 Pb5 Eu1 130.11(6) 1_455 1_554 ?
Pb1 Pb5 Eu1 62.03(5) 1_454 1_554 ?
Eu1 Pb5 Eu1 88.67(8) 1_454 1_554 ?
Pt2 Pb5 Pb4 55.61(5) . 6_664 ?
Pt2 Pb5 Pb4 124.11(7) 1_455 6_664 ?
Pt2 Pb5 Pb4 53.78(4) 6_564 6_664 ?
Pb4 Pb5 Pb4 101.24(5) 1_455 6_664 ?
Pb1 Pb5 Pb4 128.58(4) 1_454 6_664 ?
Eu1 Pb5 Pb4 124.90(8) 1_454 6_664 ?
Eu1 Pb5 Pb4 67.12(5) 1_554 6_664 ?
Pt2 Pb5 Pb4 124.11(7) . 6_564 ?
Pt2 Pb5 Pb4 55.61(5) 1_455 6_564 ?
Pt2 Pb5 Pb4 53.78(4) 6_564 6_564 ?
Pb4 Pb5 Pb4 101.24(5) 1_455 6_564 ?
Pb1 Pb5 Pb4 128.58(4) 1_454 6_564 ?
Eu1 Pb5 Pb4 67.12(5) 1_454 6_564 ?
Eu1 Pb5 Pb4 124.90(8) 1_554 6_564 ?
Pb4 Pb5 Pb4 86.88(5) 6_664 6_564 ?
Pt2 Pb5 Eu1 68.10(5) . 6_564 ?
Pt2 Pb5 Eu1 68.10(5) 1_455 6_564 ?
Pt2 Pb5 Eu1 75.73(6) 6_564 6_564 ?
Pb4 Pb5 Eu1 65.37(6) 1_455 6_564 ?
Pb1 Pb5 Eu1 170.60(8) 1_454 6_564 ?
Eu1 Pb5 Eu1 123.43(5) 1_454 6_564 ?
Eu1 Pb5 Eu1 123.43(5) 1_554 6_564 ?
Pb4 Pb5 Eu1 56.32(4) 6_664 6_564 ?
Pb4 Pb5 Eu1 56.32(4) 6_564 6_564 ?

loop_
_geom_bond_atom_site_label_1
_geom_bond_atom_site_label_2
_geom_bond_distance
_geom_bond_site_symmetry_2
_geom_bond_publ_flag
Eu1 Pb4 3.293(2) . ?
Eu1 Pb4 3.293(2) 1_455 ?
Eu1 Pb5 3.302(2) 1_656 ?
Eu1 Pb5 3.302(2) 1_556 ?
Eu1 Pt1 3.325(2) 1_455 ?
Eu1 Pt1 3.325(2) . ?
Eu1 Pb1 3.344(2) . ?
Eu1 Pb1 3.344(2) 1_455 ?
Eu1 Pb3 3.546(3) 2_664 ?
Eu1 Pb5 3.607(3) 6_565 ?
Eu1 Pt2 3.657(2) 6_665 ?
Eu1 Pt2 3.657(2) 6_565 ?
Pt1 Pb4 2.757(3) . ?
Pt1 Pb1 2.800(2) . ?
Pt1 Pb3 2.8616(17) 2_664 ?
Pt1 Pb3 2.8616(17) 2_764 ?
Pt1 Eu2 2.983(3) . ?
Pt1 Pb2 3.0456(17) 1_655 ?
Pt1 Pb2 3.0456(17) . ?
Pb1 Pt3 2.7221(14) . ?
Pb1 Pt3 2.7222(14) 1_655 ?
Pb1 Pb5 3.185(2) 1_656 ?
Pb1 Eu2 3.418(3) 2_765 ?
Pb1 Eu2 3.446(3) 1_556 ?
Pb1 Pb3 3.4569(18) 2_664 ?
Pb1 Pb3 3.4569(18) 2_764 ?
Pb1 Pb2 3.669(2) 1_656 ?
Pb1 Pb2 3.669(2) 1_556 ?
Eu2 Pt3 3.234(2) 1_554 ?
Eu2 Pt3 3.234(2) 1_654 ?
Eu2 Pb3 3.273(2) 1_554 ?
Eu2 Pb3 3.273(2) 1_654 ?
Eu2 Pt3 3.446(2) 2_664 ?
Eu2 Pt3 3.446(2) 2_764 ?
Eu2 Pb3 3.476(2) 2_764 ?
Eu2 Pb3 3.476(2) 2_664 ?
Eu2 Pb2 3.523(2) 1_655 ?
Pt2 Pb2 2.804(2) . ?
Pt2 Pb5 2.8189(16) 1_655 ?
Pt2 Pb5 2.8189(16) . ?
Pt2 Pb4 2.8522(16) 1_455 ?
Pt2 Pb4 2.8522(16) . ?
Pt2 Pb5 2.881(2) 6_565 ?
Pt2 Pb4 2.919(3) 6_664 ?
Pb2 Pt3 2.880(3) 1_554 ?
Pb2 Pb3 3.210(3) 2_664 ?
Pb2 Pb4 3.5162(19) . ?
Pb2 Pb4 3.5162(19) 1_455 ?
Pt3 Pb3 2.824(2) . ?
Pt3 Pb3 2.859(3) 2_664 ?
Pb4 Pb5 3.175(3) 1_655 ?
Pb4 Pb5 3.3556(17) 6_665 ?
Pb4 Pb5 3.3556(17) 6_565 ?
